data_7036764
loop_
_publ_author_name
'Kano, Naokazu'
'Yamamura, Masaki'
'Kawashima, Takayuki'

_publ_section_title
;
 2,2'-Disilylazobenzenes featuring double intramolecular nitrogensilicon
 coordination: a photoisomerizable fluorophore.
;
_journal_issue 37
_journal_name_full 'Dalton transactions (Cambridge, England : 2003)'
_journal_page_first 16256
_journal_page_last 16265
_journal_paper_doi 10.1039/c5dt02038g
_journal_volume 44
_journal_year 2015
_chemical_formula_moiety 'C14 H12 F6 N2 Si2'
_chemical_formula_sum 'C14 H12 F6 N2 Si2'
_chemical_formula_weight 378.44
_chemical_name_systematic
;
 ?
;
_space_group_crystal_system monoclinic
_space_group_IT_number 14
_space_group_name_Hall '-P 2ybc'
_space_group_name_H-M_alt 'P 1 21/c 1'
_symmetry_space_group_name_Hall '-P 2ybc'
_symmetry_space_group_name_H-M 'P 1 21/c 1'
_atom_sites_solution_hydrogens geom
_audit_creation_method SHELXL-2014
_audit_update_record
;
2015-07-02 deposited with the CCDC.
2015-07-10 downloaded from the CCDC.
;
_cell_angle_alpha 90
_cell_angle_beta 92.626(7)
_cell_angle_gamma 90
_cell_formula_units_Z 2
_cell_length_a 7.992(5)
_cell_length_b 12.925(8)
_cell_length_c 7.595(5)
_cell_measurement_reflns_used 1832
_cell_measurement_temperature 120(2)
_cell_measurement_theta_max 26.96
_cell_measurement_theta_min 2.55
_cell_volume 783.7(9)
_computing_cell_refinement 'Bruker SAINT'
_computing_data_collection 'Bruker APEX2'
_computing_data_reduction 'Bruker SAINT'
_computing_molecular_graphics 'ORTEP-3 for Windows (Farrugia, 1997)'
_computing_publication_material 'Yadokari-XG 2009 (Wakita, Nemoto et al., 2009)'
_computing_structure_refinement 'SHELXL-2014 (Sheldrick, 2014)'
_computing_structure_solution 'SHELXS-97 (Sheldrick, 2008)'
_diffrn_ambient_temperature 120(2)
_diffrn_measured_fraction_theta_full 0.968
_diffrn_measured_fraction_theta_max 0.960
_diffrn_measurement_device_type 'Bruker APEX-II CCD'
_diffrn_measurement_method '\f and \w scans'
_diffrn_radiation_monochromator graphite
_diffrn_radiation_source 'fine-focus sealed tube'
_diffrn_radiation_type MoK\a
_diffrn_radiation_wavelength 0.71073
_diffrn_reflns_av_R_equivalents 0.0318
_diffrn_reflns_av_unetI/netI 0.0405
_diffrn_reflns_laue_measured_fraction_full 0.968
_diffrn_reflns_laue_measured_fraction_max 0.960
_diffrn_reflns_limit_h_max 9
_diffrn_reflns_limit_h_min -10
_diffrn_reflns_limit_k_max 16
_diffrn_reflns_limit_k_min -10
_diffrn_reflns_limit_l_max 8
_diffrn_reflns_limit_l_min -9
_diffrn_reflns_number 4029
_diffrn_reflns_point_group_measured_fraction_full 0.968
_diffrn_reflns_point_group_measured_fraction_max 0.960
_diffrn_reflns_theta_full 25.242
_diffrn_reflns_theta_max 27.230
_diffrn_reflns_theta_min 2.551
_exptl_absorpt_coefficient_mu 0.290
_exptl_absorpt_correction_T_max 0.7455
_exptl_absorpt_correction_T_min 0.6015
_exptl_absorpt_correction_type multi-scan
_exptl_absorpt_process_details 'SADABS V2014/4 (Bruker AXS Inc.)'
_exptl_crystal_colour yellow
_exptl_crystal_density_diffrn 1.604
_exptl_crystal_density_method 'not measured'
_exptl_crystal_description prism
_exptl_crystal_F_000 384
_exptl_crystal_size_max 0.20
_exptl_crystal_size_mid 0.15
_exptl_crystal_size_min 0.02
_refine_diff_density_max 1.059
_refine_diff_density_min -0.474
_refine_diff_density_rms 0.107
_refine_ls_extinction_method none
_refine_ls_goodness_of_fit_ref 1.085
_refine_ls_hydrogen_treatment constr
_refine_ls_matrix_type full
_refine_ls_number_parameters 109
_refine_ls_number_reflns 1684
_refine_ls_number_restraints 0
_refine_ls_restrained_S_all 1.085
_refine_ls_R_factor_all 0.0868
_refine_ls_R_factor_gt 0.0711
_refine_ls_shift/su_max 0.000
_refine_ls_shift/su_mean 0.000
_refine_ls_structure_factor_coef Fsqd
_refine_ls_weighting_details 'w=1/[\s^2^(Fo^2^)+(0.0500P)^2^+3.0000P] where P=(Fo^2^+2Fc^2^)/3'
_refine_ls_weighting_scheme calc
_refine_ls_wR_factor_gt 0.1633
_refine_ls_wR_factor_ref 0.1721
_reflns_Friedel_coverage 0.000
_reflns_number_gt 1316
_reflns_number_total 1684
_reflns_threshold_expression 'I > 2\s(I)'
_cod_data_source_file c5dt02038g2.cif
_cod_data_source_block E-4e
_cod_original_cell_volume 783.7(8)
_cod_database_code 7036764
_shelx_space_group_comment
;
The symmetry employed for this shelxl refinement is uniquely defined
by the following loop, which should always be used as a source of
symmetry information in preference to the above space-group names.
They are only intended as comments.
;
_shelx_estimated_absorpt_t_min 0.9443
_shelx_estimated_absorpt_t_max 0.9942
_shelxl_version_number 2014-3

loop_
_space_group_symop_operation_xyz
'x, y, z'
'-x, y+1/2, -z+1/2'
'-x, -y, -z'
'x, -y-1/2, z-1/2'

loop_
_atom_site_label
_atom_site_type_symbol
_atom_site_fract_x
_atom_site_fract_y
_atom_site_fract_z
_atom_site_U_iso_or_equiv
_atom_site_adp_type
_atom_site_occupancy
_atom_site_site_symmetry_order
_atom_site_calc_flag
_atom_site_refinement_flags_posn
_atom_site_refinement_flags_adp
Si1 Si 0.21505(14) 0.34712(10) 0.07576(15) 0.0302(3) Uani 1 1 d . .
F1 F 0.3014(3) 0.2376(2) 0.1059(4) 0.0460(7) Uani 1 1 d . .
F2 F 0.2470(3) 0.3956(2) 0.2645(3) 0.0425(7) Uani 1 1 d . .
F3 F 0.3342(3) 0.3977(2) -0.0584(3) 0.0361(6) Uani 1 1 d . .
N1 N -0.0737(4) 0.4932(3) -0.0297(4) 0.0245(7) Uani 1 1 d . .
C1 C -0.1179(5) 0.3877(3) -0.0473(5) 0.0240(8) Uani 1 1 d . .
C2 C 0.0001(5) 0.3109(3) -0.0015(5) 0.0251(8) Uani 1 1 d . .
C3 C -0.0503(5) 0.2091(3) -0.0191(5) 0.0279(8) Uani 1 1 d . .
H1 H 0.0275 0.1557 0.0114 0.033 Uiso 1 1 calc R U
C4 C -0.2129(5) 0.1819(3) -0.0807(5) 0.0284(8) Uani 1 1 d . .
C5 C -0.3256(5) 0.2606(3) -0.1251(5) 0.0293(9) Uani 1 1 d . .
H2 H -0.4358 0.2435 -0.1674 0.035 Uiso 1 1 calc R U
C6 C -0.2798(5) 0.3632(3) -0.1088(5) 0.0279(8) Uani 1 1 d . .
H3 H -0.3579 0.4165 -0.1391 0.034 Uiso 1 1 calc R U
C7 C -0.2659(7) 0.0705(4) -0.0977(6) 0.0406(11) Uani 1 1 d . .
H4 H -0.1718 0.0255 -0.0612 0.061 Uiso 1 1 calc R U
H5 H -0.3601 0.0575 -0.0224 0.061 Uiso 1 1 calc R U
H6 H -0.3004 0.0557 -0.2207 0.061 Uiso 1 1 calc R U

loop_
_atom_site_aniso_label
_atom_site_aniso_U_11
_atom_site_aniso_U_22
_atom_site_aniso_U_33
_atom_site_aniso_U_23
_atom_site_aniso_U_13
_atom_site_aniso_U_12
Si1 0.0190(5) 0.0397(7) 0.0315(6) 0.0013(5) -0.0033(4) 0.0032(5)
F1 0.0287(14) 0.0426(16) 0.0653(18) 0.0055(13) -0.0136(12) 0.0091(12)
F2 0.0424(16) 0.0546(17) 0.0295(13) 0.0023(11) -0.0093(11) -0.0033(13)
F3 0.0181(11) 0.0442(15) 0.0464(15) -0.0001(11) 0.0054(10) 0.0043(10)
N1 0.0147(14) 0.0342(18) 0.0247(16) -0.0021(13) 0.0015(11) 0.0022(13)
C1 0.0191(18) 0.032(2) 0.0209(18) -0.0022(14) 0.0024(13) 0.0009(15)
C2 0.0203(17) 0.036(2) 0.0194(17) -0.0004(15) 0.0027(12) 0.0019(16)
C3 0.027(2) 0.033(2) 0.0231(19) 0.0017(15) 0.0028(14) 0.0039(16)
C4 0.0285(19) 0.035(2) 0.0216(18) -0.0007(15) 0.0043(14) -0.0054(17)
C5 0.0199(18) 0.041(2) 0.027(2) -0.0013(16) 0.0003(14) -0.0037(16)
C6 0.0169(17) 0.039(2) 0.0280(19) -0.0013(16) -0.0005(14) 0.0025(16)
C7 0.047(3) 0.035(2) 0.039(2) 0.0017(19) 0.0023(19) -0.008(2)

loop_
_atom_type_symbol
_atom_type_description
_atom_type_scat_dispersion_real
_atom_type_scat_dispersion_imag
_atom_type_scat_source
C C 0.0033 0.0016 'International Tables Vol C Tables 4.2.6.8 and 6.1.1.4'
H H 0.0000 0.0000 'International Tables Vol C Tables 4.2.6.8 and 6.1.1.4'
N N 0.0061 0.0033 'International Tables Vol C Tables 4.2.6.8 and 6.1.1.4'
F F 0.0171 0.0103 'International Tables Vol C Tables 4.2.6.8 and 6.1.1.4'
Si Si 0.0817 0.0704 'International Tables Vol C Tables 4.2.6.8 and 6.1.1.4'

loop_
_geom_angle_atom_site_label_1
_geom_angle_atom_site_label_2
_geom_angle_atom_site_label_3
_geom_angle
_geom_angle_site_symmetry_1
F3 Si1 F2 110.32(16) .
F3 Si1 F1 101.11(16) .
F2 Si1 F1 99.93(16) .
F3 Si1 C2 118.81(16) .
F2 Si1 C2 119.95(17) .
F1 Si1 C2 102.18(17) .
N1 N1 C1 113.3(4) 3_565
C6 C1 C2 121.7(4) .
C6 C1 N1 118.4(3) .
C2 C1 N1 119.9(3) .
C3 C2 C1 117.5(4) .
C3 C2 Si1 122.3(3) .
C1 C2 Si1 120.2(3) .
C2 C3 C4 122.1(4) .
C2 C3 H1 118.9 .
C4 C3 H1 118.9 .
C5 C4 C3 118.5(4) .
C5 C4 C7 120.2(4) .
C3 C4 C7 121.3(4) .
C6 C5 C4 121.0(4) .
C6 C5 H2 119.5 .
C4 C5 H2 119.5 .
C5 C6 C1 119.2(4) .
C5 C6 H3 120.4 .
C1 C6 H3 120.4 .
C4 C7 H4 109.5 .
C4 C7 H5 109.5 .
H4 C7 H5 109.5 .
C4 C7 H6 109.5 .
H4 C7 H6 109.5 .
H5 C7 H6 109.5 .

loop_
_geom_bond_atom_site_label_1
_geom_bond_atom_site_label_2
_geom_bond_distance
_geom_bond_site_symmetry_2
Si1 F3 1.569(3) .
Si1 F2 1.575(3) .
Si1 F1 1.587(3) .
Si1 C2 1.850(4) .
N1 N1 1.255(6) 3_565
N1 C1 1.413(5) .
C1 C6 1.392(5) .
C1 C2 1.402(5) .
C2 C3 1.381(6) .
C3 C4 1.405(6) .
C3 H1 0.9500 .
C4 C5 1.390(6) .
C4 C7 1.506(6) .
C5 C6 1.379(6) .
C5 H2 0.9500 .
C6 H3 0.9500 .
C7 H4 0.9800 .
C7 H5 0.9800 .
C7 H6 0.9800 .

loop_
_geom_torsion_atom_site_label_1
_geom_torsion_atom_site_label_2
_geom_torsion_atom_site_label_3
_geom_torsion_atom_site_label_4
_geom_torsion
_geom_torsion_site_symmetry_1
N1 N1 C1 C6 178.7(4) 3_565
N1 N1 C1 C2 -0.6(5) 3_565
C6 C1 C2 C3 -0.1(5) .
N1 C1 C2 C3 179.2(3) .
C6 C1 C2 Si1 178.9(3) .
N1 C1 C2 Si1 -1.8(5) .
F3 Si1 C2 C3 110.5(3) .
F2 Si1 C2 C3 -108.7(3) .
F1 Si1 C2 C3 0.4(4) .
F3 Si1 C2 C1 -68.5(3) .
F2 Si1 C2 C1 72.3(3) .
F1 Si1 C2 C1 -178.6(3) .
C1 C2 C3 C4 0.1(5) .
Si1 C2 C3 C4 -178.9(3) .
C2 C3 C4 C5 0.1(6) .
C2 C3 C4 C7 -179.5(4) .
C3 C4 C5 C6 -0.3(6) .
C7 C4 C5 C6 179.4(4) .
C4 C5 C6 C1 0.2(6) .
C2 C1 C6 C5 0.0(6) .
N1 C1 C6 C5 -179.3(3) .
